data_7019752
loop_
_publ_author_name
'Zhang, Yuetao'
'Miyake, Garret M.'
'John, Mallory G.'
'Falivene, Laura'
'Caporaso, Lucia'
'Cavallo, Luigi'
'Chen, Eugene Y.-X.'

_publ_section_title
;
 Lewis pair polymerization by classical and frustrated Lewis pairs: acid,
 base and monomer scope and polymerization mechanism.
;
_journal_issue 30
_journal_name_full 'Dalton transactions (Cambridge, England : 2003)'
_journal_page_first 9119
_journal_page_last 9134
_journal_paper_doi 10.1039/c2dt30427a
_journal_volume 41
_journal_year 2012
_chemical_formula_moiety 'C35 H35 Al F15 O2 P'
_chemical_formula_sum 'C35 H35 Al F15 O2 P'
_chemical_formula_weight 830.58
_chemical_name_systematic
;
?
;
_space_group_IT_number 2
_symmetry_cell_setting triclinic
_symmetry_space_group_name_Hall '-P 1'
_symmetry_space_group_name_H-M 'P -1'
_atom_sites_solution_hydrogens geom
_atom_sites_solution_primary direct
_atom_sites_solution_secondary difmap
_audit_creation_method SHELXL-97
_cell_angle_alpha 92.432(2)
_cell_angle_beta 97.632(2)
_cell_angle_gamma 111.204(2)
_cell_formula_units_Z 2
_cell_length_a 10.7749(4)
_cell_length_b 12.9668(4)
_cell_length_c 15.2829(5)
_cell_measurement_reflns_used 9950
_cell_measurement_temperature 100(2)
_cell_measurement_theta_max 33.11
_cell_measurement_theta_min 2.27
_cell_volume 1963.59(12)
_computing_cell_refinement 'Bruker APEX2 (Bruker, 2009)'
_computing_data_collection 'Bruker APEX2 (Bruker, 2009)'
_computing_data_reduction 'Bruker APEX2 (Bruker, 2009)'
_computing_molecular_graphics 'SHELXTL (Sheldrick, 2008)'
_computing_publication_material 'SHELXTL (Sheldrick, 2008)'
_computing_structure_refinement 'SHELXTL (Sheldrick, 2008)'
_computing_structure_solution 'SHELXTL (Sheldrick, 2008)'
_diffrn_ambient_temperature 100(2)
_diffrn_measured_fraction_theta_full 0.992
_diffrn_measured_fraction_theta_max 0.992
_diffrn_measurement_device_type 'Bruker APEX-II CCD'
_diffrn_measurement_method '\f and \w scans'
_diffrn_radiation_monochromator graphite
_diffrn_radiation_source 'fine-focus sealed tube'
_diffrn_radiation_type MoK\a
_diffrn_radiation_wavelength 0.71073
_diffrn_reflns_av_R_equivalents 0.0292
_diffrn_reflns_av_sigmaI/netI 0.0334
_diffrn_reflns_limit_h_max 15
_diffrn_reflns_limit_h_min -15
_diffrn_reflns_limit_k_max 18
_diffrn_reflns_limit_k_min -18
_diffrn_reflns_limit_l_max 21
_diffrn_reflns_limit_l_min -21
_diffrn_reflns_number 48867
_diffrn_reflns_theta_full 30.51
_diffrn_reflns_theta_max 30.51
_diffrn_reflns_theta_min 1.69
_exptl_absorpt_coefficient_mu 0.194
_exptl_absorpt_correction_T_max 0.9873
_exptl_absorpt_correction_T_min 0.9378
_exptl_absorpt_correction_type multi-scan
_exptl_absorpt_process_details 'SCALE (Bruker, 2009)'
_exptl_crystal_colour colourless
_exptl_crystal_density_diffrn 1.405
_exptl_crystal_density_meas ?
_exptl_crystal_density_method 'not measured'
_exptl_crystal_description block
_exptl_crystal_F_000 848
_exptl_crystal_size_max 0.34
_exptl_crystal_size_mid 0.22
_exptl_crystal_size_min 0.07
_platon_squeeze_details
;
;
_refine_diff_density_max 0.614
_refine_diff_density_min -0.515
_refine_diff_density_rms 0.061
_refine_ls_extinction_method none
_refine_ls_goodness_of_fit_ref 1.115
_refine_ls_hydrogen_treatment constr
_refine_ls_matrix_type full
_refine_ls_number_parameters 666
_refine_ls_number_reflns 11898
_refine_ls_number_restraints 81
_refine_ls_restrained_S_all 1.113
_refine_ls_R_factor_all 0.0681
_refine_ls_R_factor_gt 0.0488
_refine_ls_shift/su_max 0.002
_refine_ls_shift/su_mean 0.000
_refine_ls_structure_factor_coef Fsqd
_refine_ls_weighting_details 'calc w=1/[\s^2^(Fo^2^)+(0.0874P)^2^+0.1053P] where P=(Fo^2^+2Fc^2^)/3'
_refine_ls_weighting_scheme calc
_refine_ls_wR_factor_gt 0.1446
_refine_ls_wR_factor_ref 0.1545
_reflns_number_gt 8699
_reflns_number_total 11898
_reflns_threshold_expression >2sigma(I)
_cod_data_source_file c2dt30427a.txt
_cod_data_source_block ec64
_cod_depositor_comments
;
The following automatic conversions were performed:

'_symmetry_cell_setting' value 'Triclinic' changed to 'triclinic'
according to /home/saulius/struct/CIF-dictionaries/cif_core.dic
dictionary named 'cif_core.dic' version 2.4.1 from 2010-06-29.

Automatic conversion script
Id: cif_fix_values 1891 2012-01-12 08:04:46Z andrius 

The following automatic conversions were performed:

'_exptl_crystal_density_meas' value 'not measured' was changed to '?'
- the value is perceived as not measured.

Automatic conversion script
Id: cif_fix_values 3008 2015-01-20 13:52:24Z robertas 
;
_cod_original_cell_volume 1963.59(11)
_cod_database_code 7019752

loop_
_symmetry_equiv_pos_as_xyz
'x, y, z'
'-x, -y, -z'

loop_
_atom_site_label
_atom_site_type_symbol
_atom_site_fract_x
_atom_site_fract_y
_atom_site_fract_z
_atom_site_U_iso_or_equiv
_atom_site_adp_type
_atom_site_occupancy
_atom_site_symmetry_multiplicity
_atom_site_calc_flag
_atom_site_refinement_flags
_atom_site_disorder_assembly
_atom_site_disorder_group
Al1 Al 0.49356(4) 0.21950(3) 0.29155(3) 0.02236(11) Uani 1 1 d . . .
C1 C 0.53859(16) 0.08186(11) 0.29017(11) 0.0303(3) Uani 1 1 d D A .
C2 C 0.53334(19) 0.01464(13) 0.21550(13) 0.0390(4) Uani 1 1 d D . .
C3 C 0.5759(2) -0.07415(14) 0.21892(17) 0.0515(5) Uani 1 1 d D A .
C4 C 0.6236(2) -0.09964(15) 0.29899(18) 0.0538(6) Uani 1 1 d D . .
C5 C 0.62923(18) -0.03750(15) 0.37587(16) 0.0470(5) Uani 1 1 d D A .
C6 C 0.58569(17) 0.05052(13) 0.36889(13) 0.0360(4) Uani 1 1 d D . .
F1 F 0.48148(14) 0.03222(9) 0.13449(8) 0.0521(3) Uani 1 1 d D A .
F2 F 0.56663(18) -0.13675(10) 0.14364(11) 0.0786(5) Uani 1 1 d D . .
F3 F 0.66443(15) -0.18611(10) 0.30389(14) 0.0817(5) Uani 1 1 d D A .
F4 F 0.67460(13) -0.06182(11) 0.45494(11) 0.0667(4) Uani 1 1 d D . .
F5 F 0.59039(12) 0.10883(8) 0.44627(7) 0.0456(3) Uani 1 1 d D A .
C7 C 0.47678(16) 0.26789(12) 0.16882(11) 0.0293(3) Uani 1 1 d . A .
C8 C 0.3775(2) 0.30127(19) 0.12981(13) 0.0466(5) Uani 1 1 d . . .
C9 C 0.3711(2) 0.3369(2) 0.04590(14) 0.0531(5) Uani 1 1 d . A .
C10 C 0.4685(2) 0.33808(15) -0.00352(12) 0.0443(4) Uani 1 1 d . . .
C11 C 0.56960(18) 0.30617(14) 0.03126(12) 0.0367(4) Uani 1 1 d . A .
C12 C 0.57236(16) 0.27304(12) 0.11613(11) 0.0302(3) Uani 1 1 d . . .
F6 F 0.27689(16) 0.30100(18) 0.17474(10) 0.0879(6) Uani 1 1 d . A .
F7 F 0.27240(19) 0.37056(19) 0.01322(11) 0.0974(6) Uani 1 1 d . . .
F8 F 0.46485(15) 0.37382(11) -0.08497(8) 0.0607(4) Uani 1 1 d . A .
F9 F 0.66716(12) 0.30929(11) -0.01623(8) 0.0557(3) Uani 1 1 d . . .
F10 F 0.67854(10) 0.24610(9) 0.14854(7) 0.0411(2) Uani 1 1 d . A .
C13 C 0.3225(8) 0.1898(11) 0.3411(7) 0.029(3) Uani 0.604(7) 1 d PD A 1
C14 C 0.3020(7) 0.2305(8) 0.4197(6) 0.036(2) Uani 0.604(7) 1 d PD A 1
C15 C 0.1831(7) 0.2012(10) 0.4535(6) 0.0288(18) Uani 0.604(7) 1 d PD A 1
C16 C 0.0750(4) 0.1169(4) 0.4067(3) 0.0392(10) Uani 0.604(7) 1 d PD A 1
C17 C 0.0871(3) 0.0636(3) 0.3307(2) 0.0364(8) Uani 0.604(7) 1 d PD A 1
C18 C 0.2099(3) 0.0976(3) 0.3012(2) 0.0291(7) Uani 0.604(7) 1 d PD A 1
F11 F 0.4077(7) 0.3148(7) 0.4697(6) 0.0383(14) Uani 0.604(7) 1 d PD A 1
F12 F 0.1780(8) 0.2519(7) 0.5306(4) 0.048(3) Uani 0.604(7) 1 d PD A 1
F13 F -0.0434(6) 0.0851(4) 0.4374(5) 0.0513(11) Uani 0.604(7) 1 d PD A 1
F14 F -0.0217(2) -0.0196(3) 0.2858(2) 0.0611(11) Uani 0.604(7) 1 d PD A 1
F15 F 0.2157(2) 0.0439(3) 0.2243(2) 0.0413(7) Uani 0.604(7) 1 d PD A 1
C13A C 0.3228(12) 0.1851(16) 0.3445(11) 0.021(4) Uiso 0.396(7) 1 d PD A 2
C14A C 0.3123(9) 0.2360(9) 0.4235(7) 0.0134(19) Uiso 0.396(7) 1 d PD A 2
C15A C 0.1894(11) 0.2126(15) 0.4517(9) 0.029(3) Uiso 0.396(7) 1 d PD A 2
C16A C 0.0700(7) 0.1424(5) 0.4017(4) 0.0272(16) Uiso 0.396(7) 1 d PD A 2
C17A C 0.0730(4) 0.1015(4) 0.3170(3) 0.0272(11) Uiso 0.396(7) 1 d PD A 2
C18A C 0.1971(4) 0.1299(4) 0.2908(3) 0.0218(11) Uiso 0.396(7) 1 d PD A 2
F11A F 0.4231(13) 0.2999(12) 0.4799(10) 0.039(2) Uani 0.396(7) 1 d PD A 2
F12A F 0.1753(12) 0.2540(9) 0.5302(7) 0.047(4) Uani 0.396(7) 1 d PD A 2
F13A F -0.0507(8) 0.1161(6) 0.4296(7) 0.0397(12) Uani 0.396(7) 1 d PD A 2
F14A F -0.0418(3) 0.0393(4) 0.2641(2) 0.0426(11) Uani 0.396(7) 1 d PD A 2
F15A F 0.1977(3) 0.0875(4) 0.2074(2) 0.0334(9) Uani 0.396(7) 1 d PD A 2
C19 C 0.73017(14) 0.41771(11) 0.35690(10) 0.0259(3) Uani 1 1 d . . .
C20 C 0.85831(14) 0.42357(12) 0.36356(10) 0.0255(3) Uani 1 1 d . A .
C21 C 0.88853(17) 0.32090(14) 0.37800(13) 0.0358(4) Uani 1 1 d . . .
H21A H 0.8040 0.2560 0.3699 0.054 Uiso 1 1 calc R A .
H21B H 0.9366 0.3277 0.4384 0.054 Uiso 1 1 calc R . .
H21C H 0.9448 0.3118 0.3351 0.054 Uiso 1 1 calc R . .
C22 C 0.57836(17) 0.51486(15) 0.35028(16) 0.0463(5) Uani 1 1 d . . .
H22A H 0.5792 0.5898 0.3432 0.069 Uiso 1 1 calc R A .
H22B H 0.5500 0.4919 0.4070 0.069 Uiso 1 1 calc R . .
H22C H 0.5152 0.4629 0.3017 0.069 Uiso 1 1 calc R . .
C23 C 0.97017(14) 0.53712(12) 0.37175(10) 0.0271(3) Uani 1 1 d . . .
H23A H 1.0380 0.5381 0.4226 0.032 Uiso 1 1 calc R A .
H23B H 0.9307 0.5912 0.3900 0.032 Uiso 1 1 calc R . .
O1 O 0.62341(10) 0.32754(8) 0.35933(8) 0.0290(2) Uani 1 1 d . A .
O2 O 0.70765(12) 0.51470(9) 0.34879(11) 0.0475(4) Uani 1 1 d . A .
P1 P 1.06579(3) 0.59636(3) 0.28216(2) 0.02232(10) Uani 1 1 d . A .
C24 C 0.9478(2) 0.61799(19) 0.19289(17) 0.0246(5) Uani 0.592(2) 1 d P A 3
C25 C 0.9051(3) 0.7122(3) 0.2258(2) 0.0347(6) Uani 0.592(2) 1 d P A 3
H25A H 0.8419 0.7242 0.1788 0.052 Uiso 0.592(2) 1 calc PR A 3
H25B H 0.9849 0.7806 0.2415 0.052 Uiso 0.592(2) 1 calc PR A 3
H25C H 0.8612 0.6916 0.2781 0.052 Uiso 0.592(2) 1 calc PR A 3
C26 C 1.0141(3) 0.6504(3) 0.1088(2) 0.0340(7) Uani 0.592(2) 1 d P A 3
H26A H 0.9492 0.6615 0.0625 0.051 Uiso 0.592(2) 1 calc PR A 3
H26B H 1.0415 0.5909 0.0873 0.051 Uiso 0.592(2) 1 calc PR A 3
H26C H 1.0935 0.7194 0.1235 0.051 Uiso 0.592(2) 1 calc PR A 3
C27 C 0.8146(10) 0.5186(9) 0.1649(7) 0.0244(13) Uani 0.592(2) 1 d P A 3
H27A H 0.7584 0.5374 0.1174 0.037 Uiso 0.592(2) 1 calc PR A 3
H27B H 0.7670 0.5006 0.2159 0.037 Uiso 0.592(2) 1 calc PR A 3
H27C H 0.8335 0.4542 0.1436 0.037 Uiso 0.592(2) 1 calc PR A 3
C28 C 1.1986(2) 0.7248(2) 0.33907(17) 0.0264(5) Uani 0.592(2) 1 d P A 3
C29 C 1.1411(10) 0.7869(8) 0.4017(8) 0.0353(16) Uani 0.592(2) 1 d P A 3
H29A H 1.2137 0.8545 0.4312 0.053 Uiso 0.592(2) 1 calc PR A 3
H29B H 1.1018 0.7385 0.4464 0.053 Uiso 0.592(2) 1 calc PR A 3
H29C H 1.0713 0.8070 0.3671 0.053 Uiso 0.592(2) 1 calc PR A 3
C30 C 1.2610(3) 0.8047(3) 0.2704(2) 0.0352(7) Uani 0.592(2) 1 d P A 3
H30A H 1.3318 0.8723 0.3014 0.053 Uiso 0.592(2) 1 calc PR A 3
H30B H 1.1907 0.8242 0.2358 0.053 Uiso 0.592(2) 1 calc PR A 3
H30C H 1.2999 0.7680 0.2305 0.053 Uiso 0.592(2) 1 calc PR A 3
C31 C 1.3146(6) 0.7044(4) 0.3970(4) 0.0332(10) Uani 0.592(2) 1 d P A 3
H31A H 1.3817 0.7757 0.4251 0.050 Uiso 0.592(2) 1 calc PR A 3
H31B H 1.3572 0.6680 0.3598 0.050 Uiso 0.592(2) 1 calc PR A 3
H31C H 1.2788 0.6567 0.4429 0.050 Uiso 0.592(2) 1 calc PR A 3
C32 C 1.1425(2) 0.4930(2) 0.24243(17) 0.0257(5) Uani 0.592(2) 1 d P A 3
C33 C 1.2577(3) 0.5498(3) 0.1905(2) 0.0335(6) Uani 0.592(2) 1 d P A 3
H33A H 1.2952 0.4958 0.1713 0.050 Uiso 0.592(2) 1 calc PR A 3
H33B H 1.3284 0.6113 0.2287 0.050 Uiso 0.592(2) 1 calc PR A 3
H33C H 1.2229 0.5786 0.1385 0.050 Uiso 0.592(2) 1 calc PR A 3
C34 C 1.1987(9) 0.4438(7) 0.3214(6) 0.0277(12) Uani 0.592(2) 1 d P A 3
H34A H 1.2377 0.3922 0.2993 0.041 Uiso 0.592(2) 1 calc PR A 3
H34B H 1.1255 0.4039 0.3536 0.041 Uiso 0.592(2) 1 calc PR A 3
H34C H 1.2684 0.5039 0.3613 0.041 Uiso 0.592(2) 1 calc PR A 3
C35 C 1.0336(3) 0.3958(2) 0.1809(2) 0.0322(6) Uani 0.592(2) 1 d P A 3
H35A H 1.0736 0.3439 0.1609 0.048 Uiso 0.592(2) 1 calc PR A 3
H35B H 0.9979 0.4249 0.1293 0.048 Uiso 0.592(2) 1 calc PR A 3
H35C H 0.9603 0.3571 0.2133 0.048 Uiso 0.592(2) 1 calc PR A 3
C24A C 0.9795(4) 0.5376(3) 0.1659(2) 0.0264(8) Uani 0.408(2) 1 d P A 4
C25A C 1.0395(5) 0.6077(5) 0.0910(3) 0.0379(11) Uani 0.408(2) 1 d P A 4
H25D H 0.9888 0.5697 0.0333 0.057 Uiso 0.408(2) 1 calc PR A 4
H25E H 1.1342 0.6165 0.0939 0.057 Uiso 0.408(2) 1 calc PR A 4
H25F H 1.0333 0.6810 0.0987 0.057 Uiso 0.408(2) 1 calc PR A 4
C26A C 0.9867(5) 0.4215(4) 0.1494(3) 0.0330(9) Uani 0.408(2) 1 d P A 4
H26D H 0.9431 0.3896 0.0889 0.050 Uiso 0.408(2) 1 calc PR A 4
H26E H 0.9404 0.3729 0.1919 0.050 Uiso 0.408(2) 1 calc PR A 4
H26F H 1.0813 0.4286 0.1572 0.050 Uiso 0.408(2) 1 calc PR A 4
C27A C 0.8329(15) 0.5120(14) 0.1556(11) 0.026(2) Uani 0.408(2) 1 d P A 4
H27D H 0.7915 0.4818 0.0943 0.039 Uiso 0.408(2) 1 calc PR A 4
H27E H 0.8167 0.5800 0.1695 0.039 Uiso 0.408(2) 1 calc PR A 4
H27F H 0.7931 0.4571 0.1960 0.039 Uiso 0.408(2) 1 calc PR A 4
C28A C 1.0897(4) 0.7570(3) 0.2909(3) 0.0285(8) Uani 0.408(2) 1 d P A 4
C29A C 0.9579(4) 0.7713(4) 0.2505(4) 0.0396(11) Uani 0.408(2) 1 d P A 4
H29D H 0.9714 0.8504 0.2552 0.059 Uiso 0.408(2) 1 calc PR A 4
H29E H 0.8851 0.7309 0.2828 0.059 Uiso 0.408(2) 1 calc PR A 4
H29F H 0.9336 0.7416 0.1879 0.059 Uiso 0.408(2) 1 calc PR A 4
C30A C 1.2059(5) 0.8294(3) 0.2452(4) 0.0355(10) Uani 0.408(2) 1 d P A 4
H30D H 1.2128 0.9069 0.2517 0.053 Uiso 0.408(2) 1 calc PR A 4
H30E H 1.1881 0.8030 0.1821 0.053 Uiso 0.408(2) 1 calc PR A 4
H30F H 1.2907 0.8244 0.2728 0.053 Uiso 0.408(2) 1 calc PR A 4
C31A C 1.1173(14) 0.8007(12) 0.3888(10) 0.035(2) Uani 0.408(2) 1 d P A 4
H31D H 1.1293 0.8795 0.3938 0.052 Uiso 0.408(2) 1 calc PR A 4
H31E H 1.1993 0.7923 0.4179 0.052 Uiso 0.408(2) 1 calc PR A 4
H31F H 1.0409 0.7585 0.4175 0.052 Uiso 0.408(2) 1 calc PR A 4
C32A C 1.2342(3) 0.5880(3) 0.3083(2) 0.0236(7) Uani 0.408(2) 1 d P A 4
C33A C 1.3171(4) 0.6107(4) 0.2307(3) 0.0330(9) Uani 0.408(2) 1 d P A 4
H33D H 1.4048 0.6052 0.2498 0.050 Uiso 0.408(2) 1 calc PR A 4
H33E H 1.3308 0.6855 0.2135 0.050 Uiso 0.408(2) 1 calc PR A 4
H33F H 1.2681 0.5558 0.1800 0.050 Uiso 0.408(2) 1 calc PR A 4
C34A C 1.3195(8) 0.6667(5) 0.3913(6) 0.0305(13) Uani 0.408(2) 1 d P A 4
H34D H 1.4081 0.6605 0.4027 0.046 Uiso 0.408(2) 1 calc PR A 4
H34E H 1.2734 0.6460 0.4426 0.046 Uiso 0.408(2) 1 calc PR A 4
H34F H 1.3310 0.7435 0.3810 0.046 Uiso 0.408(2) 1 calc PR A 4
C35A C 1.2131(16) 0.4707(9) 0.3336(11) 0.037(3) Uani 0.408(2) 1 d P A 4
H35D H 1.3007 0.4633 0.3475 0.055 Uiso 0.408(2) 1 calc PR A 4
H35E H 1.1578 0.4163 0.2839 0.055 Uiso 0.408(2) 1 calc PR A 4
H35F H 1.1673 0.4575 0.3857 0.055 Uiso 0.408(2) 1 calc PR A 4

loop_
_atom_site_aniso_label
_atom_site_aniso_U_11
_atom_site_aniso_U_22
_atom_site_aniso_U_33
_atom_site_aniso_U_23
_atom_site_aniso_U_13
_atom_site_aniso_U_12
Al1 0.0189(2) 0.01980(19) 0.0269(2) 0.00554(16) 0.00283(16) 0.00538(15)
C1 0.0267(7) 0.0200(6) 0.0416(9) 0.0074(6) 0.0031(6) 0.0058(6)
C2 0.0407(9) 0.0252(7) 0.0497(11) 0.0037(7) 0.0090(8) 0.0100(7)
C3 0.0521(12) 0.0271(8) 0.0793(16) 0.0031(9) 0.0238(11) 0.0152(8)
C4 0.0436(10) 0.0265(8) 0.1013(19) 0.0207(10) 0.0236(11) 0.0191(8)
C5 0.0321(9) 0.0331(8) 0.0761(15) 0.0282(9) 0.0047(9) 0.0115(7)
C6 0.0324(8) 0.0247(7) 0.0480(10) 0.0101(7) 0.0044(7) 0.0071(6)
F1 0.0721(8) 0.0359(5) 0.0415(6) -0.0037(4) 0.0014(6) 0.0155(5)
F2 0.1034(12) 0.0401(6) 0.0994(12) -0.0105(7) 0.0375(9) 0.0296(7)
F3 0.0732(10) 0.0421(7) 0.1531(16) 0.0322(8) 0.0357(10) 0.0401(7)
F4 0.0561(8) 0.0562(7) 0.0928(11) 0.0455(7) 0.0034(7) 0.0256(6)
F5 0.0518(7) 0.0384(5) 0.0406(6) 0.0144(4) -0.0011(5) 0.0114(5)
C7 0.0303(8) 0.0286(7) 0.0300(8) 0.0092(6) 0.0066(6) 0.0108(6)
C8 0.0474(11) 0.0717(13) 0.0378(10) 0.0253(9) 0.0165(8) 0.0367(10)
C9 0.0627(13) 0.0746(14) 0.0411(11) 0.0283(10) 0.0116(10) 0.0445(12)
C10 0.0621(12) 0.0410(9) 0.0293(9) 0.0153(7) 0.0111(8) 0.0160(9)
C11 0.0394(9) 0.0337(8) 0.0321(9) 0.0065(7) 0.0139(7) 0.0044(7)
C12 0.0277(7) 0.0272(7) 0.0323(8) 0.0052(6) 0.0067(6) 0.0052(6)
F6 0.0821(10) 0.1837(18) 0.0575(8) 0.0658(10) 0.0404(8) 0.1037(12)
F7 0.1129(13) 0.1770(18) 0.0619(9) 0.0678(11) 0.0292(9) 0.1127(14)
F8 0.0889(10) 0.0632(7) 0.0314(6) 0.0237(5) 0.0140(6) 0.0262(7)
F9 0.0517(7) 0.0690(8) 0.0440(7) 0.0135(6) 0.0276(5) 0.0117(6)
F10 0.0280(5) 0.0510(6) 0.0456(6) 0.0098(5) 0.0112(4) 0.0137(4)
C13 0.022(3) 0.030(4) 0.027(3) 0.0088(16) 0.0034(11) 0.0005(11)
C14 0.026(3) 0.034(3) 0.035(3) 0.0085(14) -0.0049(15) -0.0001(16)
C15 0.031(3) 0.031(3) 0.027(2) 0.0116(18) 0.0134(14) 0.0114(15)
C16 0.0253(16) 0.031(2) 0.062(3) 0.0087(18) 0.0216(14) 0.0058(15)
C17 0.0208(13) 0.0258(15) 0.054(2) -0.0052(13) 0.0011(12) 0.0009(11)
C18 0.0261(13) 0.0232(14) 0.0378(16) -0.0020(12) 0.0038(11) 0.0099(11)
F11 0.024(2) 0.048(2) 0.030(3) -0.0120(19) 0.0003(15) 0.0017(18)
F12 0.047(4) 0.073(5) 0.027(3) -0.011(3) 0.007(3) 0.025(3)
F13 0.0294(13) 0.049(2) 0.075(2) 0.003(2) 0.0279(14) 0.0083(15)
F14 0.0227(9) 0.0486(18) 0.0907(19) -0.0292(14) 0.0097(10) -0.0080(10)
F15 0.0320(10) 0.0389(13) 0.0465(14) -0.0170(11) 0.0054(9) 0.0080(9)
F11A 0.027(2) 0.058(4) 0.027(3) -0.004(2) -0.0083(16) 0.0158(19)
F12A 0.043(6) 0.043(5) 0.055(7) 0.002(4) 0.027(5) 0.008(4)
F13A 0.0268(17) 0.040(3) 0.054(2) 0.003(2) 0.0170(15) 0.011(2)
F14A 0.0186(12) 0.035(2) 0.063(2) -0.0135(14) -0.0017(11) 0.0017(11)
F15A 0.0298(14) 0.0373(19) 0.0293(15) -0.0071(13) 0.0034(11) 0.0096(13)
C19 0.0206(6) 0.0210(6) 0.0337(8) 0.0009(5) 0.0069(6) 0.0041(5)
C20 0.0199(6) 0.0268(6) 0.0276(7) 0.0012(5) 0.0044(5) 0.0061(5)
C21 0.0284(8) 0.0372(8) 0.0441(10) 0.0089(7) 0.0037(7) 0.0152(7)
C22 0.0275(8) 0.0325(8) 0.0838(15) 0.0007(9) 0.0181(9) 0.0145(7)
C23 0.0181(6) 0.0327(7) 0.0244(7) -0.0024(6) 0.0072(5) 0.0018(5)
O1 0.0210(5) 0.0232(5) 0.0373(6) 0.0043(4) 0.0050(4) 0.0015(4)
O2 0.0262(6) 0.0235(5) 0.0988(12) 0.0114(6) 0.0265(7) 0.0102(5)
P1 0.01507(16) 0.03025(18) 0.01957(18) 0.00035(13) 0.00288(13) 0.00616(13)
C24 0.0216(11) 0.0223(10) 0.0256(12) 0.0041(9) -0.0018(9) 0.0050(9)
C25 0.0293(14) 0.0280(14) 0.0466(18) 0.0064(12) 0.0003(12) 0.0121(12)
C26 0.0266(15) 0.0384(17) 0.0293(17) 0.0134(13) -0.0039(12) 0.0045(13)
C27 0.015(3) 0.0286(19) 0.027(2) -0.0020(16) -0.0033(19) 0.008(2)
C28 0.0161(10) 0.0306(12) 0.0270(13) 0.0015(9) 0.0026(9) 0.0024(9)
C29 0.026(3) 0.033(3) 0.035(3) -0.009(2) 0.002(2) 0.0000(18)
C30 0.0276(15) 0.0293(14) 0.0399(17) 0.0043(12) 0.0080(13) -0.0008(12)
C31 0.0259(17) 0.034(2) 0.0297(17) -0.003(2) -0.0032(12) 0.0033(18)
C32 0.0216(11) 0.0321(12) 0.0249(12) 0.0049(9) 0.0054(9) 0.0110(9)
C33 0.0304(14) 0.0439(16) 0.0308(15) 0.0083(13) 0.0153(12) 0.0152(13)
C34 0.0191(19) 0.038(3) 0.031(3) 0.014(2) 0.0044(17) 0.016(2)
C35 0.0333(15) 0.0292(13) 0.0335(16) -0.0031(11) 0.0020(12) 0.0126(12)
C24A 0.0249(17) 0.0336(18) 0.0198(17) 0.0043(13) 0.0044(13) 0.0095(14)
C25A 0.037(3) 0.051(3) 0.024(2) 0.018(2) 0.0083(18) 0.012(2)
C26A 0.035(2) 0.033(2) 0.027(2) -0.0015(16) 0.0055(18) 0.0090(18)
C27A 0.017(4) 0.033(4) 0.031(4) 0.008(3) 0.005(2) 0.013(2)
C28A 0.0237(17) 0.0217(15) 0.037(2) 0.0035(14) 0.0047(15) 0.0046(13)
C29A 0.027(2) 0.026(2) 0.067(3) 0.008(2) 0.006(2) 0.0111(19)
C30A 0.029(2) 0.0264(19) 0.048(3) 0.0101(18) 0.015(2) 0.0026(17)
C31A 0.033(5) 0.028(3) 0.037(5) -0.006(3) 0.009(4) 0.003(3)
C32A 0.0157(14) 0.0326(17) 0.0228(17) 0.0031(13) 0.0047(12) 0.0088(13)
C33A 0.0210(18) 0.045(2) 0.038(2) 0.0058(19) 0.0157(17) 0.0134(18)
C34A 0.018(2) 0.035(3) 0.031(3) 0.000(3) -0.0046(16) 0.005(3)
C35A 0.028(4) 0.040(5) 0.047(5) 0.006(4) 0.012(3) 0.017(4)

loop_
_atom_type_symbol
_atom_type_description
_atom_type_scat_dispersion_real
_atom_type_scat_dispersion_imag
_atom_type_scat_source
C C 0.0033 0.0016 'International Tables Vol C Tables 4.2.6.8 and 6.1.1.4'
H H 0.0000 0.0000 'International Tables Vol C Tables 4.2.6.8 and 6.1.1.4'
O O 0.0106 0.0060 'International Tables Vol C Tables 4.2.6.8 and 6.1.1.4'
F F 0.0171 0.0103 'International Tables Vol C Tables 4.2.6.8 and 6.1.1.4'
Al Al 0.0645 0.0514 'International Tables Vol C Tables 4.2.6.8 and 6.1.1.4'
P P 0.1023 0.0942 'International Tables Vol C Tables 4.2.6.8 and 6.1.1.4'

loop_
_geom_angle_atom_site_label_1
_geom_angle_atom_site_label_2
_geom_angle_atom_site_label_3
_geom_angle
O1 Al1 C13 108.7(2)
O1 Al1 C7 107.97(6)
C13 Al1 C7 110.8(4)
O1 Al1 C1 109.38(6)
C13 Al1 C1 109.5(5)
C7 Al1 C1 110.51(7)
O1 Al1 C13A 108.6(3)
C13 Al1 C13A 2.3(12)
C7 Al1 C13A 112.8(6)
C1 Al1 C13A 107.5(7)
C6 C1 C2 114.22(15)
C6 C1 Al1 119.37(12)
C2 C1 Al1 126.33(13)
F1 C2 C3 116.48(17)
F1 C2 C1 120.23(15)
C3 C2 C1 123.27(19)
F2 C3 C4 120.36(18)
F2 C3 C2 120.1(2)
C4 C3 C2 119.5(2)
F3 C4 C3 120.5(2)
F3 C4 C5 119.3(2)
C3 C4 C5 120.17(17)
F4 C5 C4 120.99(17)
F4 C5 C6 120.9(2)
C4 C5 C6 118.08(19)
F5 C6 C1 118.81(14)
F5 C6 C5 116.49(17)
C1 C6 C5 124.70(18)
C8 C7 C12 113.30(15)
C8 C7 Al1 126.19(13)
C12 C7 Al1 120.49(12)
F6 C8 C7 119.54(16)
F6 C8 C9 115.82(17)
C7 C8 C9 124.64(18)
F7 C9 C10 120.03(18)
F7 C9 C8 121.05(19)
C10 C9 C8 118.92(19)
F8 C10 C11 120.82(18)
F8 C10 C9 119.78(19)
C11 C10 C9 119.37(17)
F9 C11 C10 119.69(16)
F9 C11 C12 121.01(17)
C10 C11 C12 119.28(16)
F10 C12 C7 118.95(14)
F10 C12 C11 116.58(15)
C7 C12 C11 124.46(16)
C14 C13 C18 111.7(7)
C14 C13 Al1 129.8(5)
C18 C13 Al1 116.9(5)
F11 C14 C13 118.1(7)
F11 C14 C15 114.3(7)
C13 C14 C15 127.4(7)
F12 C15 C16 122.9(6)
F12 C15 C14 120.4(6)
C16 C15 C14 116.6(6)
F13 C16 C15 118.8(5)
F13 C16 C17 120.5(4)
C15 C16 C17 120.7(4)
F14 C17 C16 119.3(3)
F14 C17 C18 121.5(3)
C16 C17 C18 119.2(3)
F15 C18 C17 116.9(2)
F15 C18 C13 119.3(4)
C17 C18 C13 123.5(4)
C14A C13A C18A 112.7(10)
C14A C13A Al1 125.3(7)
C18A C13A Al1 119.7(8)
F11A C14A C15A 117.4(10)
F11A C14A C13A 120.8(10)
C15A C14A C13A 121.3(9)
F12A C15A C16A 114.1(9)
F12A C15A C14A 123.5(9)
C16A C15A C14A 122.4(9)
F13A C16A C15A 123.1(8)
F13A C16A C17A 118.4(6)
C15A C16A C17A 118.4(7)
F14A C17A C18A 122.8(4)
F14A C17A C16A 120.2(4)
C18A C17A C16A 117.0(5)
F15A C18A C17A 115.9(4)
F15A C18A C13A 117.1(6)
C17A C18A C13A 126.4(7)
O1 C19 C20 126.13(14)
O1 C19 O2 116.33(13)
C20 C19 O2 117.52(12)
C19 C20 C21 119.32(13)
C19 C20 C23 118.56(13)
C21 C20 C23 121.31(13)
C20 C23 P1 124.86(11)
C19 O1 Al1 142.69(11)
C19 O2 C22 119.66(12)
C24 P1 C28 114.84(11)
C24 P1 C32A 143.39(14)
C28 P1 C32A 65.44(14)
C24 P1 C23 107.79(9)
C28 P1 C23 102.78(9)
C32A P1 C23 107.57(12)
C24 P1 C24A 40.14(14)
C28 P1 C24A 138.34(14)
C32A P1 C24A 113.17(16)
C23 P1 C24A 115.94(12)
C24 P1 C32 111.87(11)
C28 P1 C32 110.94(11)
C32A P1 C32 46.85(13)
C23 P1 C32 107.96(9)
C24A P1 C32 72.19(14)
C24 P1 C28A 71.07(14)
C28 P1 C28A 45.63(14)
C32A P1 C28A 107.98(16)
C23 P1 C28A 105.37(12)
C24A P1 C28A 106.26(16)
C32 P1 C28A 143.28(13)
C27 C24 C25 104.4(4)
C27 C24 C26 107.9(4)
C25 C24 C26 108.9(2)
C27 C24 P1 115.1(5)
C25 C24 P1 108.84(18)
C26 C24 P1 111.28(19)
C31 C28 C29 106.3(4)
C31 C28 C30 107.6(3)
C29 C28 C30 107.7(4)
C31 C28 P1 113.5(2)
C29 C28 P1 111.2(4)
C30 C28 P1 110.27(18)
C33 C32 C34 108.3(4)
C33 C32 C35 108.2(2)
C34 C32 C35 107.9(4)
C33 C32 P1 111.02(18)
C34 C32 P1 111.2(4)
C35 C32 P1 110.07(18)
C27A C24A C26A 102.6(7)
C27A C24A C25A 110.0(7)
C26A C24A C25A 107.8(4)
C27A C24A P1 111.8(6)
C26A C24A P1 108.0(3)
C25A C24A P1 115.7(3)
C31A C28A C30A 108.9(7)
C31A C28A C29A 106.2(6)
C30A C28A C29A 108.9(4)
C31A C28A P1 108.9(5)
C30A C28A P1 113.2(3)
C29A C28A P1 110.6(3)
C35A C32A C34A 105.3(7)
C35A C32A C33A 108.6(7)
C34A C32A C33A 108.9(4)
C35A C32A P1 107.3(6)
C34A C32A P1 111.8(3)
C33A C32A P1 114.4(3)

loop_
_geom_bond_atom_site_label_1
_geom_bond_atom_site_label_2
_geom_bond_distance
Al1 O1 1.7513(11)
Al1 C13 2.000(9)
Al1 C7 2.0091(16)
Al1 C1 2.0117(16)
Al1 C13A 2.018(13)
C1 C6 1.378(2)
C1 C2 1.388(2)
C2 F1 1.353(2)
C2 C3 1.385(3)
C3 F2 1.351(3)
C3 C4 1.364(3)
C4 F3 1.346(2)
C4 C5 1.378(3)
C5 F4 1.336(2)
C5 C6 1.385(2)
C6 F5 1.361(2)
C7 C8 1.369(2)
C7 C12 1.374(2)
C8 F6 1.358(2)
C8 C9 1.383(3)
C9 F7 1.336(2)
C9 C10 1.368(3)
C10 F8 1.347(2)
C10 C11 1.353(3)
C11 F9 1.345(2)
C11 C12 1.384(2)
C12 F10 1.353(2)
C13 C14 1.369(8)
C13 C18 1.401(8)
C14 F11 1.368(7)
C14 C15 1.377(7)
C15 F12 1.342(7)
C15 C16 1.362(7)
C16 F13 1.346(5)
C16 C17 1.371(5)
C17 F14 1.348(3)
C17 C18 1.380(4)
C18 F15 1.360(3)
C13A C14A 1.389(9)
C13A C18A 1.406(11)
C14A F11A 1.343(10)
C14A C15A 1.380(10)
C15A F12A 1.342(10)
C15A C16A 1.379(10)
C16A F13A 1.352(9)
C16A C17A 1.387(7)
C17A F14A 1.339(5)
C17A C18A 1.372(6)
C18A F15A 1.368(5)
C19 O1 1.3167(16)
C19 C20 1.345(2)
C19 O2 1.3718(18)
C20 C21 1.499(2)
C20 C23 1.5155(19)
C22 O2 1.397(2)
C23 P1 1.8487(14)
P1 C24 1.840(2)
P1 C28 1.844(2)
P1 C32A 1.848(3)
P1 C24A 1.881(4)
P1 C32 1.927(3)
P1 C28A 2.001(4)
C24 C27 1.535(11)
C24 C25 1.540(4)
C24 C26 1.553(4)
C28 C31 1.543(6)
C28 C29 1.550(11)
C28 C30 1.550(4)
C32 C33 1.537(3)
C32 C34 1.543(9)
C32 C35 1.545(4)
C24A C27A 1.477(15)
C24A C26A 1.547(6)
C24A C25A 1.552(6)
C28A C31A 1.529(17)
C28A C30A 1.541(5)
C28A C29A 1.550(6)
C32A C35A 1.529(13)
C32A C34A 1.548(8)
C32A C33A 1.553(5)

loop_
_platon_squeeze_void_nr
_platon_squeeze_void_average_x
_platon_squeeze_void_average_y
_platon_squeeze_void_average_z
_platon_squeeze_void_volume
_platon_squeeze_void_count_electrons
_platon_squeeze_void_content
1 0.000 0.000 0.000 202 58 ' '
